data_7000659
loop_
_publ_author_name
'Yao, Shuang'
'Zhang, Zhiming'
'Li, Yangguang'
'Wang, Enbo'

_publ_section_title
;
 An extended architecture built upon the double-Dawson-type
 polyoxoanion
;
_journal_issue 10
_journal_name_full 'Dalton Transactions'
_journal_page_first 1786
_journal_page_last 1791
_journal_paper_doi 10.1039/b813184h
_journal_year 2009
_chemical_formula_sum 'C28 H106 Mn5 N11 Na8 O143 P4 W32'
_chemical_formula_weight 9350.94
_chemical_name_systematic
;
?
;
_space_group_IT_number 15
_symmetry_cell_setting monoclinic
_symmetry_space_group_name_Hall '-C 2yc'
_symmetry_space_group_name_H-M 'C 1 2/c 1'
_atom_sites_solution_hydrogens geom
_atom_sites_solution_primary direct
_atom_sites_solution_secondary difmap
_audit_creation_method SHELXL-97
_cell_angle_alpha 90.00
_cell_angle_beta 117.84(3)
_cell_angle_gamma 90.00
_cell_formula_units_Z 4
_cell_length_a 43.974(9)
_cell_length_b 13.869(3)
_cell_length_c 28.385(6)
_cell_measurement_reflns_used 12813
_cell_measurement_temperature 150(2)
_cell_measurement_theta_max 25.00
_cell_measurement_theta_min 3.00
_cell_volume 15308(7)
_computing_cell_refinement AUTO
_computing_data_collection AUTO
_computing_data_reduction AUTO
_computing_structure_refinement 'SHELXL-97 (Sheldrick, 1997)'
_computing_structure_solution 'SHELXS-97 (Sheldrick, 1990)'
_diffrn_ambient_temperature 150(2)
_diffrn_detector_area_resol_mean 0.01
_diffrn_measured_fraction_theta_full 0.950
_diffrn_measured_fraction_theta_max 0.950
_diffrn_measurement_device_type 'Rigaku R-AXIS RAPID IP'
_diffrn_measurement_method Oscillation
_diffrn_radiation_monochromator graphite
_diffrn_radiation_source 'fine-focus sealed tube'
_diffrn_radiation_type MoK\a
_diffrn_radiation_wavelength 0.71073
_diffrn_reflns_av_R_equivalents 0.1452
_diffrn_reflns_av_sigmaI/netI 0.1321
_diffrn_reflns_limit_h_max 52
_diffrn_reflns_limit_h_min -52
_diffrn_reflns_limit_k_max 16
_diffrn_reflns_limit_k_min -16
_diffrn_reflns_limit_l_max 33
_diffrn_reflns_limit_l_min -33
_diffrn_reflns_number 51963
_diffrn_reflns_theta_full 25.00
_diffrn_reflns_theta_max 25.00
_diffrn_reflns_theta_min 3.00
_diffrn_standards_decay_% 0
_diffrn_standards_interval_count 0
_diffrn_standards_interval_time 0
_diffrn_standards_number 0
_exptl_absorpt_coefficient_mu 24.514
_exptl_absorpt_correction_T_max 0.1110
_exptl_absorpt_correction_T_min 0.0959
_exptl_absorpt_correction_type multi-scan
_exptl_absorpt_process_details 'ABSCOR by T.Higashi 8 March, 1995'
_exptl_crystal_colour RED
_exptl_crystal_density_diffrn 4.057
_exptl_crystal_density_method 'not measured'
_exptl_crystal_description BLOCK
_exptl_crystal_F_000 16544
_exptl_crystal_size_max 0.18
_exptl_crystal_size_mid 0.16
_exptl_crystal_size_min 0.16
_refine_diff_density_max 3.119
_refine_diff_density_min -2.424
_refine_diff_density_rms 0.454
_refine_ls_extinction_coef 0.000029(3)
_refine_ls_extinction_expression Fc^*^=kFc[1+0.001xFc^2^\l^3^/sin(2\q)]^-1/4^
_refine_ls_extinction_method SHELXL
_refine_ls_goodness_of_fit_ref 1.013
_refine_ls_hydrogen_treatment constr
_refine_ls_matrix_type full
_refine_ls_number_parameters 847
_refine_ls_number_reflns 12813
_refine_ls_number_restraints 260
_refine_ls_restrained_S_all 1.005
_refine_ls_R_factor_all 0.1445
_refine_ls_R_factor_gt 0.0874
_refine_ls_shift/su_max 0.001
_refine_ls_shift/su_mean 0.000
_refine_ls_structure_factor_coef Fsqd
_refine_ls_weighting_details 'calc w=1/[\s^2^(Fo^2^)+(0.0722P)^2^+1566.1343P] where P=(Fo^2^+2Fc^2^)/3'
_refine_ls_weighting_scheme calc
_refine_ls_wR_factor_gt 0.1740
_refine_ls_wR_factor_ref 0.2027
_reflns_number_gt 7574
_reflns_number_total 12813
_reflns_threshold_expression >2sigma(I)
_cod_data_source_file b813184h.txt
_cod_data_source_block 1
_cod_depositor_comments
;
The following automatic conversions were performed:
'_symmetry_cell_setting' value 'Monoclinic' changed to 'monoclinic'
according to '/home/saulius/struct/CIF-dictionaries/cif_core.dic'
dictionary named 'cif_core.dic' version 2.4.1 from 2010-06-29.

Automatic conversion script
Id: cif_fix_enum 1527 2010-12-29 10:47:43Z saulius 
;
_cod_original_cell_volume 15308(5)
_cod_original_sg_symbol_H-M C2/C
_cod_database_code 7000659

loop_
_symmetry_equiv_pos_as_xyz
'x, y, z'
'-x, y, -z+1/2'
'x+1/2, y+1/2, z'
'-x+1/2, y+1/2, -z+1/2'
'-x, -y, -z'
'x, -y, z-1/2'
'-x+1/2, -y+1/2, -z'
'x+1/2, -y+1/2, z-1/2'

loop_
_atom_site_label
_atom_site_type_symbol
_atom_site_fract_x
_atom_site_fract_y
_atom_site_fract_z
_atom_site_U_iso_or_equiv
_atom_site_adp_type
_atom_site_occupancy
_atom_site_symmetry_multiplicity
_atom_site_calc_flag
_atom_site_refinement_flags
_atom_site_disorder_assembly
_atom_site_disorder_group
W1 W 0.56940(4) 0.06207(10) 0.38251(6) 0.0326(4) Uani 1 1 d . . .
W2 W 0.35724(4) 0.01474(12) 0.31227(6) 0.0388(4) Uani 1 1 d . . .
W3 W 0.34873(3) 0.04904(11) 0.43721(6) 0.0371(4) Uani 1 1 d . . .
W4 W 0.54603(4) 0.40633(10) 0.57801(6) 0.0338(4) Uani 1 1 d . . .
W5 W 0.54964(4) 0.15169(11) 0.70251(6) 0.0337(4) Uani 1 1 d . . .
W6 W 0.61100(4) 0.27675(11) 0.39932(7) 0.0437(4) Uani 1 1 d . . .
W7 W 0.65638(4) 0.07233(11) 0.44957(7) 0.0401(4) Uani 1 1 d . . .
W8 W 0.55421(4) 0.37017(10) 0.45338(6) 0.0360(4) Uani 1 1 d . . .
W9 W 0.64110(4) 0.42012(12) 0.65759(7) 0.0501(5) Uani 1 1 d . . .
W10 W 0.68753(4) 0.21900(13) 0.70799(7) 0.0493(5) Uani 1 1 d . . .
W11 W 0.64873(4) 0.38715(12) 0.53301(8) 0.0484(5) Uani 1 1 d . . .
W12 W 0.69503(4) 0.18546(12) 0.58255(7) 0.0443(4) Uani 1 1 d . . .
W13 W 0.63627(4) 0.16812(14) 0.77829(6) 0.0498(5) Uani 1 1 d . . .
W14 W 0.58903(4) 0.37002(12) 0.72582(7) 0.0481(4) Uani 1 1 d . . .
W15 W 0.55826(5) -0.02077(15) 0.61244(8) 0.0277(5) Uani 0.50 1 d P . .
Mn2 Mn 0.55826(5) -0.02077(15) 0.61244(8) 0.0277(5) Uani 0.50 1 d P . .
W16 W 0.51730(5) 0.15651(15) 0.44151(8) 0.0282(5) Uani 0.50 1 d P . .
Mn3 Mn 0.51730(5) 0.15651(15) 0.44151(8) 0.0282(5) Uani 0.50 1 d P . .
W17 W 0.43409(5) 0.05666(15) 0.50479(9) 0.0292(5) Uani 0.50 1 d P . .
Mn4 Mn 0.43409(5) 0.05666(15) 0.50479(9) 0.0292(5) Uani 0.50 1 d P . .
W18 W 0.50966(5) 0.19027(15) 0.55821(9) 0.0285(5) Uani 0.50 1 d P . .
Mn5 Mn 0.50966(5) 0.19027(15) 0.55821(9) 0.0285(5) Uani 0.50 1 d P . .
Mn1 Mn 0.5000 0.0020(6) 0.7500 0.0379(19) Uani 1 2 d S . .
P1 P 0.6061(2) 0.1654(6) 0.5064(4) 0.0284(19) Uani 1 1 d . . .
P2 P 0.5979(2) 0.2026(6) 0.6383(4) 0.0286(19) Uani 1 1 d . . .
O1 O 0.4775(7) -0.1081(19) 0.7813(11) 0.059(8) Uani 1 1 d . . .
O2 O 0.4329(5) 0.0695(14) 0.4405(8) 0.023(4) Uani 1 1 d U . .
O3 O 0.5360(6) 0.1267(18) 0.3909(9) 0.042(6) Uani 1 1 d . . .
O4 O 0.4711(6) 0.1192(16) 0.3878(9) 0.036(5) Uani 1 1 d U . .
O5 O 0.5347(5) 0.0374(15) 0.4738(8) 0.029(5) Uani 1 1 d U . .
O6 O 0.3893(5) 0.1160(14) 0.4773(9) 0.027(5) Uani 1 1 d . . .
O7 O 0.5461(5) 0.0051(14) 0.3200(8) 0.025(5) Uani 1 1 d U . .
O8 O 0.3974(5) 0.0792(15) 0.3346(8) 0.028(5) Uani 1 1 d U . .
O9 O 0.3463(6) 0.0131(18) 0.5010(10) 0.043(6) Uani 1 1 d . . .
O10 O 0.3563(5) 0.0466(18) 0.3775(9) 0.039(6) Uani 1 1 d . . .
O11 O 0.5050(5) 0.1982(16) 0.4902(8) 0.031(5) Uani 1 1 d U . .
O12 O 0.3309(6) 0.1002(17) 0.2744(9) 0.040(6) Uani 1 1 d U . .
O13 O 0.5575(5) 0.0410(15) 0.6755(9) 0.031(5) Uani 1 1 d U . .
O14 O 0.4619(6) 0.1684(16) 0.5362(9) 0.035(6) Uani 1 1 d . . .
O15 O 0.6082(4) 0.1472(13) 0.4533(7) 0.016(4) Uani 1 1 d U . .
O16 O 0.5216(5) 0.2013(14) 0.6358(7) 0.023(5) Uani 1 1 d U . .
O17 O 0.6072(6) 0.0648(16) 0.5337(8) 0.034(5) Uani 1 1 d U . .
O18 O 0.5274(5) 0.0700(16) 0.5733(9) 0.033(5) Uani 1 1 d U . .
O19 O 0.6405(5) 0.3380(16) 0.4661(9) 0.036(5) Uani 1 1 d U . .
O20 O 0.5588(6) 0.3985(16) 0.6543(9) 0.035(5) Uani 1 1 d U . .
O21 O 0.7398(5) 0.1722(17) 0.6132(9) 0.037(6) Uani 1 1 d U . .
O22 O 0.5206(6) 0.1157(16) 0.7235(10) 0.043(6) Uani 1 1 d . . .
O23 O 0.5717(5) 0.2171(14) 0.4935(8) 0.024(5) Uani 1 1 d U . .
O24 O 0.6487(6) 0.1956(17) 0.4142(10) 0.041(6) Uani 1 1 d U . .
O25 O 0.6309(5) 0.2526(16) 0.6479(9) 0.032(5) Uani 1 1 d U . .
O26 O 0.5380(6) 0.4780(16) 0.4223(9) 0.037(6) Uani 1 1 d U . .
O27 O 0.5162(5) 0.2905(15) 0.4176(8) 0.029(5) Uani 1 1 d U . .
O28 O 0.5762(5) 0.3281(15) 0.4131(8) 0.030(5) Uani 1 1 d U . .
O29 O 0.5294(5) 0.5172(15) 0.5681(8) 0.027(5) Uani 1 1 d U . .
O30 O 0.6830(5) 0.1514(16) 0.5120(9) 0.034(5) Uani 1 1 d U . .
O31 O 0.6720(5) 0.0895(16) 0.6937(8) 0.031(5) Uani 1 1 d U . .
O32 O 0.6010(6) 0.4024(17) 0.5052(9) 0.042(6) Uani 1 1 d . . .
O33 O 0.6165(6) 0.0229(18) 0.3949(10) 0.044(6) Uiso 1 1 d . . .
O34 O 0.5661(5) 0.2481(14) 0.5938(7) 0.019(4) Uiso 1 1 d . . .
O35 O 0.5810(6) 0.1827(16) 0.3554(9) 0.036(5) Uani 1 1 d U . .
O36 O 0.6376(6) 0.0516(18) 0.7415(10) 0.047(6) Uani 1 1 d U . .
O37 O 0.5562(6) 0.2889(18) 0.7299(8) 0.038(6) Uani 1 1 d . . .
O38 O 0.6365(6) 0.2305(18) 0.5446(9) 0.041(6) Uani 1 1 d U . .
O39 O 0.6022(5) 0.0970(15) 0.6328(8) 0.027(5) Uani 1 1 d U . .
O40 O 0.6140(7) 0.3494(19) 0.3562(10) 0.050(7) Uani 1 1 d U . .
O41 O 0.4262(5) 0.0285(16) 0.5690(9) 0.031(5) Uani 1 1 d . . .
O42 O 0.6685(6) 0.2156(16) 0.7552(9) 0.038(6) Uani 1 1 d U . .
O43 O 0.5443(6) 0.3906(16) 0.5103(9) 0.036(5) Uani 1 1 d U . .
O44 O 0.6634(6) 0.4989(19) 0.5281(10) 0.049(7) Uani 1 1 d U . .
O45 O 0.6885(6) 0.0197(17) 0.4395(10) 0.042(6) Uani 1 1 d U . .
O46 O 0.6953(7) 0.225(2) 0.6482(11) 0.054(7) Uani 1 1 d U . .
O47 O 0.6531(6) 0.4017(17) 0.6027(10) 0.042(6) Uani 1 1 d . . .
O48 O 0.6257(6) 0.4071(17) 0.7115(9) 0.039(6) Uani 1 1 d . . .
O49 O 0.6242(6) 0.2964(19) 0.7832(10) 0.047(6) Uani 1 1 d U . .
O50 O 0.5070(6) 0.3378(16) 0.5612(9) 0.033(5) Uani 1 1 d U . .
O52 O 0.5942(5) 0.2189(16) 0.6923(8) 0.032(5) Uani 1 1 d U . .
O53 O 0.5869(9) 0.472(2) 0.7601(13) 0.077(9) Uani 1 1 d U . .
O54 O 0.5924(6) 0.1342(19) 0.7700(9) 0.046(7) Uani 1 1 d . . .
O55 O 0.6800(6) 0.0655(18) 0.5925(11) 0.051(7) Uani 1 1 d . . .
O56 O 0.7286(6) 0.209(2) 0.7564(10) 0.051(7) Uani 1 1 d U . .
O57 O 0.6619(8) 0.145(2) 0.8433(12) 0.074(9) Uani 1 1 d U . .
O58 O 0.5956(6) 0.4343(16) 0.6092(9) 0.037(6) Uani 1 1 d . . .
O59 O 0.6832(6) 0.3575(17) 0.7058(9) 0.044(6) Uani 1 1 d . . .
O60 O 0.6907(6) 0.3223(17) 0.5634(10) 0.041(6) Uani 1 1 d U . .
O61 O 0.6550(7) 0.535(2) 0.6722(11) 0.059(8) Uani 1 1 d . . .
O62 O 0.3186(7) 0.141(2) 0.4190(11) 0.053(7) Uani 1 1 d U . .
O63 O 0.8073(12) 0.269(4) 0.6493(19) 0.129(15) Uiso 1 1 d . . .
O64 O 0.7333(8) 0.499(2) 0.5361(18) 0.106(14) Uani 1 1 d . . .
C1 C 0.6213(15) 0.731(4) 0.619(2) 0.096(17) Uiso 1 1 d . . .
H1A H 0.6122 0.7964 0.6075 0.115 Uiso 1 1 calc R . .
H1E H 0.6390 0.7190 0.6074 0.115 Uiso 1 1 calc R . .
C2 C 0.5600(6) 0.710(2) 0.5761(13) 0.035(8) Uiso 1 1 d D . .
H2A H 0.5406 0.6655 0.5576 0.052 Uiso 1 1 calc R . .
H2B H 0.5576 0.7646 0.5528 0.052 Uiso 1 1 calc R . .
H2C H 0.5601 0.7330 0.6088 0.052 Uiso 1 1 calc R . .
C3 C 0.7452(8) 0.417(2) 0.5535(12) 0.024(7) Uiso 1 1 d . . .
C4 C 0.5919(6) 0.660(2) 0.5894(10) 0.029 Uiso 1 1 d D . .
H4A H 0.5944 0.6013 0.6116 0.029 Uiso 1 1 calc R . .
C5 C 0.7390(6) 0.463(2) 0.6952(11) 0.029 Uiso 1 1 d D . .
H5A H 0.7287 0.5168 0.7049 0.036 Uiso 1 1 calc R . .
H5B H 0.7543 0.4269 0.7273 0.036 Uiso 1 1 calc R . .
H5C H 0.7208 0.4199 0.6705 0.036 Uiso 1 1 calc R . .
C6 C 0.7586(5) 0.500(2) 0.6697(10) 0.029 Uiso 1 1 d D . .
H6A H 0.7737 0.5471 0.6971 0.029 Uiso 1 1 calc R . .
C7 C 0.4439(18) 0.235(5) 0.652(3) 0.13(2) Uiso 1 1 d . . .
H7A H 0.4550 0.2529 0.6898 0.156 Uiso 1 1 calc R . .
H7B H 0.4584 0.1849 0.6469 0.156 Uiso 1 1 calc R . .
C8 C 0.7534(10) 0.159(3) 0.4772(15) 0.049(10) Uiso 1 1 d D . .
C9 C 0.7701(12) 0.271(3) 0.5548(15) 0.068(13) Uiso 1 1 d D . .
C10 C 0.7823(11) 0.470(4) 0.6455(19) 0.074(14) Uiso 1 1 d D . .
H10A H 0.7886 0.5292 0.6324 0.089 Uiso 1 1 calc R . .
H10B H 0.8038 0.4430 0.6743 0.089 Uiso 1 1 calc R . .
C12 C 0.7769(14) 0.183(5) 0.5344(16) 0.11(2) Uiso 1 1 d D . .
H12A H 0.7955 0.1421 0.5562 0.127 Uiso 1 1 calc R . .
C13 C 0.7860(11) 0.309(3) 0.6108(15) 0.057(11) Uiso 1 1 d D . .
C14 C 0.4160(13) 0.391(3) 0.622(2) 0.086(16) Uiso 1 1 d D . .
H14A H 0.3933 0.3598 0.6059 0.129 Uiso 1 1 calc R . .
H14B H 0.4150 0.4486 0.6014 0.129 Uiso 1 1 calc R . .
H14C H 0.4227 0.4084 0.6587 0.129 Uiso 1 1 calc R . .
C15 C 0.4428(14) 0.319(4) 0.620(2) 0.085(16) Uiso 1 1 d . . .
H15A H 0.4342 0.2978 0.5827 0.102 Uiso 1 1 calc R . .
N1 N 0.7678(11) 0.398(3) 0.6007(17) 0.080(12) Uiso 1 1 d . . .
N2 N 0.4794(9) 0.355(3) 0.6405(14) 0.059(9) Uiso 1 1 d . . .
H2D H 0.4965 0.3244 0.6667 0.071 Uiso 1 1 calc R . .
H2E H 0.4835 0.4057 0.6259 0.071 Uiso 1 1 calc R . .
N4 N 0.5827(10) 0.632(3) 0.5332(11) 0.071 Uiso 1 1 d D . .
H4B H 0.5626 0.6491 0.5069 0.071 Uiso 1 1 calc R . .
H4C H 0.5973 0.5989 0.5265 0.071 Uiso 1 1 calc R . .
N3 N 0.7311(8) 0.566(2) 0.6316(12) 0.071 Uiso 1 1 d D . .
H3A H 0.7111 0.5693 0.6317 0.071 Uiso 1 1 calc R . .
H3B H 0.7349 0.6008 0.6090 0.071 Uiso 1 1 calc R . .
N5 N 0.6409(10) 0.729(3) 0.6855(15) 0.071 Uiso 1 1 d . . .
H5D H 0.6342 0.6878 0.7025 0.071 Uiso 1 1 calc R . .
H5E H 0.6579 0.7690 0.7036 0.071 Uiso 1 1 calc R . .
N6 N 0.4095(15) 0.194(3) 0.637(2) 0.124(18) Uiso 1 1 d D . .
H6B H 0.3910 0.2203 0.6111 0.149 Uiso 1 1 calc R . .
H6C H 0.4075 0.1423 0.6534 0.149 Uiso 1 1 calc R . .
Na1 Na 0.4912(10) 0.726(3) 0.6916(15) 0.114(11) Uiso 0.70 1 d P . .
Na2 Na 0.4054(7) -0.097(2) 0.7279(12) 0.105(8) Uiso 0.85 1 d P . .
Na3 Na 0.6667(18) 0.515(5) 0.423(3) 0.12(2) Uiso 0.40 1 d P . .
Na4 Na 0.656(2) 0.421(6) 0.301(3) 0.13(2) Uiso 0.35 1 d P . .
Na5 Na 0.716(3) 0.716(8) 0.539(5) 0.10(3) Uiso 0.20 1 d P . .
OW1 O 0.535(3) 0.605(8) 0.670(4) 0.13(3) Uiso 0.46 1 d P . .
OW2 O 0.5000 0.592(8) 0.2500 0.10(3) Uiso 0.58 2 d SP A 1
OW2A O 0.5000 0.523(11) 0.2500 0.10(4) Uiso 0.42 2 d SP B 2
OW3 O 0.699(2) 0.732(6) 0.690(3) 0.13(3) Uiso 0.54 1 d P . .

loop_
_atom_site_aniso_label
_atom_site_aniso_U_11
_atom_site_aniso_U_22
_atom_site_aniso_U_33
_atom_site_aniso_U_23
_atom_site_aniso_U_13
_atom_site_aniso_U_12
W1 0.0333(7) 0.0393(9) 0.0387(8) 0.0013(7) 0.0282(7) -0.0019(6)
W2 0.0229(7) 0.0497(10) 0.0378(9) 0.0085(7) 0.0092(7) -0.0014(7)
W3 0.0237(7) 0.0386(9) 0.0554(10) 0.0075(7) 0.0239(8) 0.0038(6)
W4 0.0366(8) 0.0233(8) 0.0511(9) -0.0030(6) 0.0285(8) -0.0034(6)
W5 0.0372(8) 0.0385(9) 0.0308(8) -0.0035(6) 0.0205(7) -0.0049(6)
W6 0.0519(9) 0.0404(9) 0.0620(11) 0.0051(8) 0.0459(9) -0.0070(7)
W7 0.0308(8) 0.0448(9) 0.0597(10) 0.0008(8) 0.0336(8) -0.0021(7)
W8 0.0396(8) 0.0262(8) 0.0551(10) 0.0056(7) 0.0329(8) -0.0009(6)
W9 0.0381(9) 0.0428(10) 0.0689(12) -0.0041(8) 0.0247(9) -0.0161(7)
W10 0.0279(8) 0.0640(12) 0.0482(10) 0.0025(8) 0.0112(8) -0.0145(8)
W11 0.0398(9) 0.0378(10) 0.0777(13) 0.0014(8) 0.0358(10) -0.0109(7)
W12 0.0269(8) 0.0505(10) 0.0594(11) 0.0014(8) 0.0234(8) -0.0105(7)
W13 0.0390(9) 0.0722(13) 0.0309(9) -0.0038(8) 0.0102(8) -0.0150(8)
W14 0.0555(10) 0.0435(10) 0.0491(10) -0.0142(8) 0.0276(9) -0.0149(8)
W15 0.0260(11) 0.0321(12) 0.0324(12) 0.0048(9) 0.0198(10) 0.0021(9)
Mn2 0.0260(11) 0.0321(12) 0.0324(12) 0.0048(9) 0.0198(10) 0.0021(9)
W16 0.0307(11) 0.0299(12) 0.0274(11) 0.0002(9) 0.0165(10) 0.0025(9)
Mn3 0.0307(11) 0.0299(12) 0.0274(11) 0.0002(9) 0.0165(10) 0.0025(9)
W17 0.0307(11) 0.0289(12) 0.0339(12) 0.0007(9) 0.0199(11) 0.0037(9)
Mn4 0.0307(11) 0.0289(12) 0.0339(12) 0.0007(9) 0.0199(11) 0.0037(9)
W18 0.0306(11) 0.0275(12) 0.0383(13) 0.0020(9) 0.0252(11) 0.0022(9)
Mn5 0.0306(11) 0.0275(12) 0.0383(13) 0.0020(9) 0.0252(11) 0.0022(9)
Mn1 0.041(4) 0.040(5) 0.047(5) 0.000 0.033(4) 0.000
P1 0.019(4) 0.034(5) 0.037(5) 0.001(4) 0.017(4) 0.004(4)
P2 0.023(4) 0.029(5) 0.040(5) -0.001(4) 0.020(4) -0.005(4)
O1 0.048(16) 0.037(17) 0.07(2) 0.007(14) 0.006(16) -0.010(13)
O2 0.025(8) 0.025(8) 0.021(8) -0.005(6) 0.014(7) -0.008(7)
O3 0.042(14) 0.049(16) 0.034(14) -0.013(12) 0.018(13) -0.027(12)
O4 0.042(9) 0.036(9) 0.040(9) 0.010(7) 0.030(8) -0.003(7)
O5 0.023(8) 0.036(9) 0.030(9) 0.001(7) 0.015(7) 0.006(7)
O6 0.023(11) 0.019(12) 0.055(15) 0.003(10) 0.031(12) -0.001(9)
O7 0.033(8) 0.024(9) 0.024(8) -0.010(6) 0.019(7) -0.002(7)
O8 0.030(8) 0.029(9) 0.024(8) 0.004(7) 0.011(7) 0.001(7)
O9 0.027(12) 0.065(18) 0.050(16) -0.002(13) 0.029(13) 0.011(12)
O10 0.027(12) 0.053(16) 0.026(13) -0.003(11) 0.003(11) -0.031(11)
O11 0.024(8) 0.035(9) 0.033(9) 0.002(7) 0.012(7) 0.003(7)
O12 0.040(9) 0.041(10) 0.041(9) 0.013(7) 0.019(8) 0.012(7)
O13 0.033(8) 0.025(9) 0.035(9) 0.006(7) 0.016(7) -0.004(7)
O14 0.036(13) 0.032(14) 0.043(15) 0.015(11) 0.023(13) 0.004(11)
O15 0.012(7) 0.015(8) 0.019(8) -0.001(6) 0.006(6) -0.005(6)
O16 0.034(8) 0.025(8) 0.018(8) -0.004(6) 0.019(7) 0.001(7)
O17 0.037(9) 0.040(9) 0.031(9) 0.005(7) 0.022(7) -0.003(7)
O18 0.026(8) 0.032(9) 0.044(9) -0.002(7) 0.020(7) -0.002(7)
O19 0.029(8) 0.037(9) 0.045(9) 0.009(7) 0.021(7) -0.012(7)
O20 0.034(9) 0.033(9) 0.044(9) -0.011(7) 0.022(8) 0.005(7)
O21 0.029(8) 0.044(10) 0.046(9) -0.009(7) 0.025(8) -0.004(7)
O22 0.041(14) 0.030(14) 0.063(17) 0.010(12) 0.029(14) 0.007(11)
O23 0.025(8) 0.014(8) 0.026(8) -0.010(6) 0.006(7) 0.005(6)
O24 0.039(9) 0.033(9) 0.044(9) 0.011(7) 0.013(8) 0.001(7)
O25 0.030(8) 0.033(9) 0.033(9) 0.001(7) 0.015(7) 0.008(7)
O26 0.033(9) 0.029(9) 0.046(9) -0.003(7) 0.016(7) -0.006(7)
O27 0.031(8) 0.028(9) 0.028(8) 0.009(7) 0.014(7) 0.001(7)
O28 0.035(9) 0.026(9) 0.035(9) 0.010(7) 0.021(7) -0.007(7)
O29 0.025(8) 0.032(9) 0.032(9) 0.000(7) 0.019(7) -0.011(7)
O30 0.027(8) 0.035(9) 0.041(9) 0.005(7) 0.018(7) -0.004(7)
O31 0.025(8) 0.030(9) 0.029(9) 0.015(7) 0.006(7) -0.001(7)
O32 0.044(14) 0.051(16) 0.041(15) -0.030(12) 0.029(13) -0.016(12)
O35 0.033(9) 0.045(10) 0.038(9) 0.004(7) 0.024(8) -0.011(7)
O36 0.049(10) 0.051(10) 0.047(10) 0.009(8) 0.028(8) -0.003(8)
O37 0.041(14) 0.058(16) 0.019(12) -0.005(11) 0.017(12) 0.008(12)
O38 0.039(9) 0.044(10) 0.044(9) 0.005(7) 0.023(8) -0.001(7)
O39 0.028(8) 0.038(9) 0.023(8) 0.001(7) 0.019(7) -0.004(7)
O40 0.059(10) 0.050(10) 0.047(10) 0.018(8) 0.029(8) -0.003(8)
O41 0.010(10) 0.036(14) 0.044(14) -0.005(11) 0.011(11) -0.003(9)
O42 0.036(9) 0.030(9) 0.042(9) -0.003(7) 0.012(7) -0.003(7)
O43 0.042(9) 0.025(9) 0.039(9) 0.001(7) 0.017(8) -0.003(7)
O44 0.046(10) 0.054(11) 0.053(10) 0.004(8) 0.027(8) -0.014(8)
O45 0.036(9) 0.040(10) 0.050(10) -0.003(8) 0.021(8) -0.006(7)
O46 0.056(10) 0.057(11) 0.058(10) 0.002(8) 0.034(8) -0.013(8)
O47 0.036(14) 0.037(15) 0.051(16) -0.010(12) 0.018(13) -0.010(11)
O48 0.038(14) 0.034(14) 0.034(14) -0.002(11) 0.007(12) -0.021(11)
O49 0.049(10) 0.052(10) 0.044(10) -0.007(8) 0.025(8) 0.000(8)
O50 0.039(9) 0.035(9) 0.033(9) 0.002(7) 0.023(7) 0.005(7)
O52 0.028(8) 0.038(9) 0.034(9) -0.004(7) 0.017(7) -0.009(7)
O53 0.084(12) 0.073(13) 0.072(12) -0.005(9) 0.034(9) -0.005(9)
O54 0.031(13) 0.065(18) 0.023(13) 0.012(12) -0.004(11) -0.008(13)
O55 0.032(14) 0.039(16) 0.09(2) 0.013(15) 0.034(15) 0.002(12)
O56 0.046(10) 0.061(11) 0.048(10) 0.011(8) 0.022(8) -0.004(8)
O57 0.073(12) 0.080(13) 0.068(12) -0.006(9) 0.033(9) -0.005(9)
O58 0.039(14) 0.035(14) 0.036(14) 0.007(11) 0.018(12) -0.005(11)
O59 0.051(16) 0.035(15) 0.028(13) 0.013(11) 0.004(13) 0.009(12)
O60 0.037(9) 0.035(10) 0.043(9) -0.004(7) 0.011(8) -0.011(7)
O61 0.055(17) 0.055(19) 0.060(19) -0.014(14) 0.022(16) -0.034(15)
O62 0.045(10) 0.062(11) 0.060(11) 0.010(8) 0.031(8) 0.008(8)
O64 0.06(2) 0.05(2) 0.20(4) -0.02(3) 0.05(3) -0.016(17)

loop_
_atom_type_symbol
_atom_type_description
_atom_type_scat_dispersion_real
_atom_type_scat_dispersion_imag
_atom_type_scat_source
C C 0.0033 0.0016 'International Tables Vol C Tables 4.2.6.8 and 6.1.1.4'
H H 0.0000 0.0000 'International Tables Vol C Tables 4.2.6.8 and 6.1.1.4'
N N 0.0061 0.0033 'International Tables Vol C Tables 4.2.6.8 and 6.1.1.4'
O O 0.0106 0.0060 'International Tables Vol C Tables 4.2.6.8 and 6.1.1.4'
W W -0.8490 6.8722 'International Tables Vol C Tables 4.2.6.8 and 6.1.1.4'
P P 0.1023 0.0942 'International Tables Vol C Tables 4.2.6.8 and 6.1.1.4'
Mn Mn 0.3368 0.7283 'International Tables Vol C Tables 4.2.6.8 and 6.1.1.4'
Na Na 0.0362 0.0249 'International Tables Vol C Tables 4.2.6.8 and 6.1.1.4'

loop_
_geom_angle_atom_site_label_1
_geom_angle_atom_site_label_2
_geom_angle_atom_site_label_3
_geom_angle
_geom_angle_site_symmetry_1
_geom_angle_site_symmetry_3
_geom_angle_publ_flag
O7 W1 O41 105.0(10) . 5_656 ?
O7 W1 O3 103.0(9) . . ?
O41 W1 O3 92.8(9) 5_656 . ?
O7 W1 O35 96.9(9) . . ?
O41 W1 O35 156.5(9) 5_656 . ?
O3 W1 O35 90.3(9) . . ?
O7 W1 O33 97.1(9) . . ?
O41 W1 O33 86.7(9) 5_656 . ?
O3 W1 O33 159.3(10) . . ?
O35 W1 O33 82.3(9) . . ?
O7 W1 O15 165.0(7) . . ?
O41 W1 O15 85.3(8) 5_656 . ?
O3 W1 O15 87.0(8) . . ?
O35 W1 O15 71.6(8) . . ?
O33 W1 O15 72.4(8) . . ?
O12 W2 O8 98.4(11) . . ?
O12 W2 O36 97.8(11) . 5_656 ?
O8 W2 O36 93.3(10) . 5_656 ?
O12 W2 O31 104.5(11) . 5_656 ?
O8 W2 O31 157.1(9) . 5_656 ?
O36 W2 O31 83.6(10) 5_656 5_656 ?
O12 W2 O10 98.0(11) . . ?
O8 W2 O10 90.3(8) . . ?
O36 W2 O10 163.1(11) 5_656 . ?
O31 W2 O10 86.7(9) 5_656 . ?
O12 W2 O39 175.5(10) . 5_656 ?
O8 W2 O39 77.1(8) . 5_656 ?
O36 W2 O39 82.7(9) 5_656 5_656 ?
O31 W2 O39 80.0(8) 5_656 5_656 ?
O10 W2 O39 82.0(9) . 5_656 ?
O62 W3 O6 101.3(11) . . ?
O62 W3 O10 100.2(11) . . ?
O6 W3 O10 92.1(8) . . ?
O62 W3 O9 95.7(10) . . ?
O6 W3 O9 90.7(9) . . ?
O10 W3 O9 162.9(11) . . ?
O62 W3 O55 102.6(11) . 5_656 ?
O6 W3 O55 155.8(9) . 5_656 ?
O10 W3 O55 87.0(10) . 5_656 ?
O9 W3 O55 83.6(11) . 5_656 ?
O62 W3 O17 175.0(11) . 5_656 ?
O6 W3 O17 73.7(8) . 5_656 ?
O10 W3 O17 80.7(9) . 5_656 ?
O9 W3 O17 83.9(8) . 5_656 ?
O55 W3 O17 82.3(9) 5_656 5_656 ?
O29 W4 O50 98.6(9) . . ?
O29 W4 O43 97.4(9) . . ?
O50 W4 O43 95.1(9) . . ?
O29 W4 O20 96.5(9) . . ?
O50 W4 O20 90.6(9) . . ?
O43 W4 O20 164.0(9) . . ?
O29 W4 O58 101.6(9) . . ?
O50 W4 O58 158.6(10) . . ?
O43 W4 O58 89.4(9) . . ?
O20 W4 O58 80.1(9) . . ?
O29 W4 O34 175.6(7) . . ?
O50 W4 O34 77.6(8) . . ?
O43 W4 O34 85.3(8) . . ?
O20 W4 O34 81.3(8) . . ?
O58 W4 O34 81.9(8) . . ?
O22 W5 O13 102.6(10) . . ?
O22 W5 O16 102.5(10) . . ?
O13 W5 O16 92.9(9) . . ?
O22 W5 O54 98.8(11) . . ?
O13 W5 O54 91.3(11) . . ?
O16 W5 O54 156.8(9) . . ?
O22 W5 O37 97.9(10) . . ?
O13 W5 O37 159.0(9) . . ?
O16 W5 O37 87.2(9) . . ?
O54 W5 O37 80.9(10) . . ?
O22 W5 O52 167.0(10) . . ?
O13 W5 O52 87.1(8) . . ?
O16 W5 O52 85.4(8) . . ?
O54 W5 O52 72.0(9) . . ?
O37 W5 O52 71.9(8) . . ?
O40 W6 O35 102.1(12) . . ?
O40 W6 O24 99.6(11) . . ?
O35 W6 O24 90.3(10) . . ?
O40 W6 O28 106.1(11) . . ?
O35 W6 O28 90.8(9) . . ?
O24 W6 O28 153.5(9) . . ?
O40 W6 O19 102.3(11) . . ?
O35 W6 O19 155.6(9) . . ?
O24 W6 O19 85.7(10) . . ?
O28 W6 O19 82.4(9) . . ?
O40 W6 O15 169.5(10) . . ?
O35 W6 O15 70.8(8) . . ?
O24 W6 O15 73.2(8) . . ?
O28 W6 O15 82.1(7) . . ?
O19 W6 O15 85.0(7) . . ?
O45 W7 O33 103.5(11) . . ?
O45 W7 O9 101.4(10) . 5_656 ?
O33 W7 O9 91.5(10) . 5_656 ?
O45 W7 O24 104.2(11) . . ?
O33 W7 O24 91.4(11) . . ?
O9 W7 O24 152.7(10) 5_656 . ?
O45 W7 O30 101.4(10) . . ?
O33 W7 O30 155.0(9) . . ?
O9 W7 O30 84.1(10) 5_656 . ?
O24 W7 O30 81.9(10) . . ?
O45 W7 O15 173.8(9) . . ?
O33 W7 O15 71.7(8) . . ?
O9 W7 O15 82.9(7) 5_656 . ?
O24 W7 O15 72.4(8) . . ?
O30 W7 O15 83.3(7) . . ?
O26 W8 O27 100.7(10) . . ?
O26 W8 O43 95.9(10) . . ?
O27 W8 O43 92.9(9) . . ?
O26 W8 O28 99.5(9) . . ?
O27 W8 O28 93.9(9) . . ?
O43 W8 O28 161.7(10) . . ?
O26 W8 O32 103.2(11) . . ?
O27 W8 O32 156.1(10) . . ?
O43 W8 O32 84.4(9) . . ?
O28 W8 O32 82.5(9) . . ?
O26 W8 O23 175.1(9) . . ?
O27 W8 O23 74.7(8) . . ?
O43 W8 O23 82.8(8) . . ?
O28 W8 O23 82.7(8) . . ?
O32 W8 O23 81.4(9) . . ?
O61 W9 O58 103.0(12) . . ?
O61 W9 O47 97.0(12) . . ?
O58 W9 O47 91.4(10) . . ?
O61 W9 O59 97.7(13) . . ?
O58 W9 O59 159.1(10) . . ?
O47 W9 O59 88.8(10) . . ?
O61 W9 O48 96.5(11) . . ?
O58 W9 O48 86.5(9) . . ?
O47 W9 O48 166.4(10) . . ?
O59 W9 O48 88.4(10) . . ?
O61 W9 O25 170.6(11) . . ?
O58 W9 O25 86.4(9) . . ?
O47 W9 O25 83.2(9) . . ?
O59 W9 O25 72.9(9) . . ?
O48 W9 O25 83.3(8) . . ?
O56 W10 O46 99.4(11) . . ?
O56 W10 O42 94.7(11) . . ?
O46 W10 O42 166.0(11) . . ?
O56 W10 O31 103.7(11) . . ?
O46 W10 O31 92.6(10) . . ?
O42 W10 O31 83.9(9) . . ?
O56 W10 O59 99.3(12) . . ?
O46 W10 O59 89.1(11) . . ?
O42 W10 O59 88.7(10) . . ?
O31 W10 O59 156.4(10) . . ?
O56 W10 O25 171.9(11) . . ?
O46 W10 O25 84.9(10) . . ?
O42 W10 O25 81.2(9) . . ?
O31 W10 O25 82.9(8) . . ?
O59 W10 O25 73.7(9) . . ?
O44 W11 O60 98.4(11) . . ?
O44 W11 O32 104.7(12) . . ?
O60 W11 O32 156.9(10) . . ?
O44 W11 O19 98.5(11) . . ?
O60 W11 O19 88.6(10) . . ?
O32 W11 O19 88.0(9) . . ?
O44 W11 O47 97.4(11) . . ?
O60 W11 O47 88.4(10) . . ?
O32 W11 O47 88.6(9) . . ?
O19 W11 O47 164.0(9) . . ?
O44 W11 O38 172.5(10) . . ?
O60 W11 O38 74.1(9) . . ?
O32 W11 O38 82.9(10) . . ?
O19 W11 O38 81.6(9) . . ?
O47 W11 O38 82.5(9) . . ?
O21 W12 O55 103.1(11) . . ?
O21 W12 O30 101.3(9) . . ?
O55 W12 O30 89.7(11) . . ?
O21 W12 O46 92.9(11) . . ?
O55 W12 O46 87.0(12) . . ?
O30 W12 O46 165.8(10) . . ?
O21 W12 O60 100.4(10) . . ?
O55 W12 O60 156.0(10) . . ?
O30 W12 O60 90.4(10) . . ?
O46 W12 O60 87.1(11) . . ?
O21 W12 O38 170.6(10) . . ?
O55 W12 O38 85.3(9) . . ?
O30 W12 O38 82.9(9) . . ?
O46 W12 O38 83.1(10) . . ?
O60 W12 O38 70.9(9) . . ?
O57 W13 O49 99.4(14) . . ?
O57 W13 O54 102.2(12) . . ?
O49 W13 O54 86.4(11) . . ?
O57 W13 O42 102.4(13) . . ?
O49 W13 O42 88.8(10) . . ?
O54 W13 O42 155.4(10) . . ?
O57 W13 O36 105.2(13) . . ?
O49 W13 O36 155.3(11) . . ?
O54 W13 O36 90.6(11) . . ?
O42 W13 O36 83.7(9) . . ?
O57 W13 O52 169.1(12) . . ?
O49 W13 O52 71.6(9) . . ?
O54 W13 O52 71.7(8) . . ?
O42 W13 O52 83.9(8) . . ?
O36 W13 O52 84.2(9) . . ?
O53 W14 O37 102.1(12) . . ?
O53 W14 O20 103.8(13) . . ?
O37 W14 O20 91.0(9) . . ?
O53 W14 O48 99.9(13) . . ?
O37 W14 O48 157.7(10) . . ?
O20 W14 O48 87.3(9) . . ?
O53 W14 O49 100.9(13) . . ?
O37 W14 O49 88.1(10) . . ?
O20 W14 O49 155.0(9) . . ?
O48 W14 O49 84.2(10) . . ?
O53 W14 O52 170.8(12) . . ?
O37 W14 O52 73.3(8) . . ?
O20 W14 O52 84.5(8) . . ?
O48 W14 O52 84.4(9) . . ?
O49 W14 O52 71.3(9) . . ?
O18 W15 O2 97.9(9) . 5_656 ?
O18 W15 O4 100.8(10) . 5_656 ?
O2 W15 O4 97.8(9) 5_656 5_656 ?
O18 W15 O8 159.5(9) . 5_656 ?
O2 W15 O8 87.8(8) 5_656 5_656 ?
O4 W15 O8 97.8(9) 5_656 5_656 ?
O18 W15 O13 86.0(9) . . ?
O2 W15 O13 169.6(9) 5_656 . ?
O4 W15 O13 90.9(9) 5_656 . ?
O8 W15 O13 85.4(8) 5_656 . ?
O18 W15 O39 87.9(8) . . ?
O2 W15 O39 89.6(7) 5_656 . ?
O4 W15 O39 167.6(8) 5_656 . ?
O8 W15 O39 72.5(8) 5_656 . ?
O13 W15 O39 80.8(7) . . ?
O11 W16 O5 96.2(9) . . ?
O11 W16 O4 96.2(9) . . ?
O5 W16 O4 100.8(9) . . ?
O11 W16 O27 89.7(9) . . ?
O5 W16 O27 159.9(9) . . ?
O4 W16 O27 97.6(9) . . ?
O11 W16 O3 171.4(9) . . ?
O5 W16 O3 87.6(9) . . ?
O4 W16 O3 90.7(9) . . ?
O27 W16 O3 84.2(9) . . ?
O11 W16 O23 89.2(8) . . ?
O5 W16 O23 86.7(8) . . ?
O4 W16 O23 170.2(8) . . ?
O27 W16 O23 74.2(8) . . ?
O3 W16 O23 83.3(8) . . ?
O5 W17 O2 94.1(9) 5_656 . ?
O5 W17 O14 102.2(9) 5_656 . ?
O2 W17 O14 95.8(9) . . ?
O5 W17 O6 158.0(9) 5_656 . ?
O2 W17 O6 90.4(9) . . ?
O14 W17 O6 98.7(9) . . ?
O5 W17 O41 88.9(9) 5_656 . ?
O2 W17 O41 168.6(8) . . ?
O14 W17 O41 94.3(9) . . ?
O6 W17 O41 82.9(8) . . ?
O5 W17 O17 86.4(9) 5_656 5_656 ?
O2 W17 O17 87.1(8) . 5_656 ?
O14 W17 O17 170.6(8) . 5_656 ?
O6 W17 O17 72.3(8) . 5_656 ?
O41 W17 O17 82.0(8) . 5_656 ?
O18 W18 O11 97.3(10) . . ?
O18 W18 O14 102.6(9) . . ?
O11 W18 O14 95.7(9) . . ?
O18 W18 O16 87.0(9) . . ?
O11 W18 O16 169.1(9) . . ?
O14 W18 O16 93.1(9) . . ?
O18 W18 O50 159.6(9) . . ?
O11 W18 O50 90.2(9) . . ?
O14 W18 O50 95.5(9) . . ?
O16 W18 O50 82.5(8) . . ?
O18 W18 O34 87.7(8) . . ?
O11 W18 O34 90.5(8) . . ?
O14 W18 O34 167.1(8) . . ?
O16 W18 O34 79.7(7) . . ?
O50 W18 O34 73.2(8) . . ?
O7 Mn1 O7 174.6(12) 5_656 6_556 ?
O7 Mn1 O22 89.3(9) 5_656 2_656 ?
O7 Mn1 O22 94.8(9) 6_556 2_656 ?
O7 Mn1 O22 94.8(9) 5_656 . ?
O7 Mn1 O22 89.3(9) 6_556 . ?
O22 Mn1 O22 84.1(13) 2_656 . ?
O7 Mn1 O1 86.1(9) 5_656 . ?
O7 Mn1 O1 90.1(9) 6_556 . ?
O22 Mn1 O1 91.4(10) 2_656 . ?
O22 Mn1 O1 175.4(10) . . ?
O7 Mn1 O1 90.1(9) 5_656 2_656 ?
O7 Mn1 O1 86.1(9) 6_556 2_656 ?
O22 Mn1 O1 175.4(10) 2_656 2_656 ?
O22 Mn1 O1 91.4(10) . 2_656 ?
O1 Mn1 O1 93.1(15) . 2_656 ?
O23 P1 O38 108.7(12) . . ?
O23 P1 O15 109.6(11) . . ?
O38 P1 O15 110.0(11) . . ?
O23 P1 O17 109.0(12) . . ?
O38 P1 O17 110.5(13) . . ?
O15 P1 O17 108.9(11) . . ?
O39 P2 O25 107.9(12) . . ?
O39 P2 O34 115.7(12) . . ?
O25 P2 O34 113.1(12) . . ?
O39 P2 O52 108.0(12) . . ?
O25 P2 O52 106.0(12) . . ?
O34 P2 O52 105.7(11) . . ?
Mn1 O1 Na1 116.9(14) . 2_646 ?
Mn1 O1 Na2 110.5(12) . . ?
Na1 O1 Na2 121.0(14) 2_646 . ?
W17 O2 Mn2 150.0(12) . 5_656 ?
W17 O2 W15 150.0(12) . 5_656 ?
Mn2 O2 W15 0.00(15) 5_656 5_656 ?
W1 O3 W16 144.9(14) . . ?
W1 O3 Na1 107.0(11) . 5_666 ?
W16 O3 Na1 106.2(12) . 5_666 ?
Mn2 O4 W15 0.00(14) 5_656 5_656 ?
Mn2 O4 W16 131.1(12) 5_656 . ?
W15 O4 W16 131.1(12) 5_656 . ?
Mn4 O5 W17 0.00(16) 5_656 5_656 ?
Mn4 O5 W16 152.6(12) 5_656 . ?
W17 O5 W16 152.6(12) 5_656 . ?
W3 O6 W17 122.8(10) . . ?
W1 O7 Mn1 146.3(11) . 5_656 ?
W2 O8 Mn2 121.0(11) . 5_656 ?
W2 O8 W15 121.0(11) . 5_656 ?
Mn2 O8 W15 0.0(2) 5_656 5_656 ?
W7 O9 W3 155.9(14) 5_656 . ?
W3 O10 W2 165.4(12) . . ?
W16 O11 W18 149.1(13) . . ?
W5 O13 W15 145.5(12) . . ?
W18 O14 W17 130.0(12) . . ?
P1 O15 W1 125.0(9) . . ?
P1 O15 W6 122.3(10) . . ?
W1 O15 W6 93.8(6) . . ?
P1 O15 W7 124.1(10) . . ?
W1 O15 W7 92.9(6) . . ?
W6 O15 W7 89.3(5) . . ?
W5 O16 W18 143.3(10) . . ?
P1 O17 W3 126.8(11) . 5_656 ?
P1 O17 Mn4 124.4(12) . 5_656 ?
W3 O17 Mn4 90.8(8) 5_656 5_656 ?
P1 O17 W17 124.4(12) . 5_656 ?
W3 O17 W17 90.8(8) 5_656 5_656 ?
Mn4 O17 W17 0.00(12) 5_656 5_656 ?
W18 O18 W15 155.3(14) . . ?
W11 O19 W6 151.1(11) . . ?
W14 O20 W4 153.6(11) . . ?
W5 O22 Mn1 148.1(13) . . ?
P1 O23 W16 125.9(11) . . ?
P1 O23 W8 126.2(11) . . ?
W16 O23 W8 90.7(7) . . ?
W6 O24 W7 124.6(12) . . ?
P2 O25 W10 130.6(13) . . ?
P2 O25 W9 125.8(12) . . ?
W10 O25 W9 91.9(8) . . ?
W8 O27 W16 120.1(11) . . ?
W8 O27 Na1 104.4(10) . 5_666 ?
W16 O27 Na1 105.1(11) . 5_666 ?
W6 O28 W8 158.4(13) . . ?
W12 O30 W7 149.8(11) . . ?
W2 O31 W10 154.9(12) 5_656 . ?
W11 O32 W8 150.9(12) . . ?
W7 O33 W1 123.0(12) . . ?
P2 O34 W4 132.1(11) . . ?
P2 O34 W18 126.5(11) . . ?
W4 O34 W18 90.6(6) . . ?
W6 O35 W1 123.8(12) . . ?
W6 O35 Na2 118.3(10) . 5_656 ?
W1 O35 Na2 98.9(10) . 5_656 ?
W2 O36 W13 152.6(13) 5_656 . ?
W14 O37 W5 121.2(10) . . ?
P1 O38 W11 129.2(14) . . ?
P1 O38 W12 124.2(13) . . ?
W11 O38 W12 92.1(8) . . ?
P2 O39 W2 132.6(13) . 5_656 ?
P2 O39 W15 124.5(11) . . ?
W2 O39 W15 89.3(7) 5_656 . ?
W1 O41 W17 144.0(12) 5_656 . ?
W10 O42 W13 152.8(13) . . ?
W8 O43 W4 166.1(14) . . ?
W10 O46 W12 159.0(15) . . ?
W9 O47 W11 160.4(14) . . ?
W14 O48 W9 146.1(12) . . ?
W13 O49 W14 125.4(13) . . ?
W4 O50 W18 117.7(11) . . ?
P2 O52 W5 121.6(11) . . ?
P2 O52 W14 125.0(12) . . ?
W5 O52 W14 93.5(7) . . ?
P2 O52 W13 123.6(11) . . ?
W5 O52 W13 92.9(7) . . ?
W14 O52 W13 91.4(7) . . ?
W13 O54 W5 123.0(12) . . ?
W12 O55 W3 149.7(16) . 5_656 ?
W9 O58 W4 155.0(12) . . ?
W9 O59 W10 121.4(13) . . ?
W11 O60 W12 122.9(12) . . ?
C4 C1 N5 118(4) . . ?
C4 C1 H1A 107.8 . . ?
N5 C1 H1A 107.8 . . ?
C4 C1 H1E 107.8 . . ?
N5 C1 H1E 107.8 . . ?
H1A C1 H1E 107.1 . . ?
C4 C2 H2A 109.5 . . ?
C4 C2 H2B 109.5 . . ?
H2A C2 H2B 109.5 . . ?
C4 C2 H2C 109.5 . . ?
H2A C2 H2C 109.5 . . ?
H2B C2 H2C 109.5 . . ?
O64 C3 N1 125(4) . . ?
O64 C3 C8 125(4) . 7_656 ?
N1 C3 C8 105(3) . 7_656 ?
C2 C4 N4 95(2) . . ?
C2 C4 C1 108(3) . . ?
N4 C4 C1 119(3) . . ?
C2 C4 H4A 111.0 . . ?
N4 C4 H4A 111.0 . . ?
C1 C4 H4A 111.0 . . ?
C6 C5 H5A 109.5 . . ?
C6 C5 H5B 109.5 . . ?
H5A C5 H5B 109.5 . . ?
C6 C5 H5C 109.5 . . ?
H5A C5 H5C 109.5 . . ?
H5B C5 H5C 109.5 . . ?
C5 C6 N3 96(2) . . ?
C5 C6 C10 144(3) . . ?
N3 C6 C10 109(3) . . ?
C5 C6 H6A 100.2 . . ?
N3 C6 H6A 100.2 . . ?
C10 C6 H6A 100.2 . . ?
C15 C7 N6 113(6) . . ?
C15 C7 H7A 108.9 . . ?
N6 C7 H7A 108.9 . . ?
C15 C7 H7B 108.9 . . ?
N6 C7 H7B 108.9 . . ?
H7A C7 H7B 107.7 . . ?
C3 C8 C9 111(3) 7_656 7_656 ?
C3 C8 C12 129(4) 7_656 . ?
C9 C8 C12 119(4) 7_656 . ?
C8 C9 C12 124(3) 7_656 . ?
C8 C9 C13 106(4) 7_656 . ?
C12 C9 C13 130(4) . . ?
N1 C10 C6 116(3) . . ?
N1 C10 H10A 108.3 . . ?
C6 C10 H10A 108.3 . . ?
N1 C10 H10B 108.3 . . ?
C6 C10 H10B 108.3 . . ?
H10A C10 H10B 107.4 . . ?
C9 C12 C8 117(5) . . ?
C9 C12 H12A 121.5 . . ?
C8 C12 H12A 121.5 . . ?
O63 C13 N1 135(4) . . ?
O63 C13 C9 126(5) . . ?
N1 C13 C9 99(4) . . ?
C15 C14 H14A 109.5 . . ?
C15 C14 H14B 109.5 . . ?
H14A C14 H14B 109.5 . . ?
C15 C14 H14C 109.5 . . ?
H14A C14 H14C 109.5 . . ?
H14B C14 H14C 109.5 . . ?
C7 C15 N2 108(5) . . ?
C7 C15 C14 108(5) . . ?
N2 C15 C14 118(4) . . ?
C7 C15 H15A 107.6 . . ?
N2 C15 H15A 107.6 . . ?
C14 C15 H15A 107.6 . . ?
C3 N1 C13 118(4) . . ?
C3 N1 C10 125(4) . . ?
C13 N1 C10 115(4) . . ?
C15 N2 H2D 120.0 . . ?
C15 N2 H2E 120.0 . . ?
H2D N2 H2E 120.0 . . ?
C4 N4 H4B 120.0 . . ?
C4 N4 H4C 120.0 . . ?
H4B N4 H4C 120.0 . . ?
C6 N3 H3A 120.0 . . ?
C6 N3 H3B 120.0 . . ?
H3A N3 H3B 120.0 . . ?
C1 N5 H5D 120.0 . . ?
C1 N5 H5E 120.0 . . ?
H5D N5 H5E 120.0 . . ?
C7 N6 H6B 120.0 . . ?
C7 N6 H6C 120.0 . . ?
H6B N6 H6C 120.0 . . ?
O1 Na1 OW1 105(3) 2_666 . ?
O1 Na1 O3 65.2(11) 2_666 5_666 ?
OW1 Na1 O3 108(2) . 5_666 ?
O1 Na1 O27 99.3(14) 2_666 5_666 ?
OW1 Na1 O27 59(2) . 5_666 ?
O3 Na1 O27 53.9(9) 5_666 5_666 ?
O1 Na1 Na1 81.2(12) 2_666 2_656 ?
OW1 Na1 Na1 112(3) . 2_656 ?
O3 Na1 Na1 132.7(10) 5_666 2_656 ?
O27 Na1 Na1 171.4(19) 5_666 2_656 ?
O1 Na2 O35 79.0(10) . 5_656 ?
Na4 Na3 Na5 146(3) . . ?

loop_
_geom_bond_atom_site_label_1
_geom_bond_atom_site_label_2
_geom_bond_distance
_geom_bond_site_symmetry_2
_geom_bond_publ_flag
W1 O7 1.767(19) . ?
W1 O41 1.81(2) 5_656 ?
W1 O3 1.83(2) . ?
W1 O35 2.01(2) . ?
W1 O33 2.00(2) . ?
W1 O15 2.268(18) . ?
W2 O12 1.65(2) . ?
W2 O8 1.81(2) . ?
W2 O36 1.89(2) 5_656 ?
W2 O31 1.89(2) 5_656 ?
W2 O10 1.92(2) . ?
W2 O39 2.33(2) 5_656 ?
W3 O62 1.73(3) . ?
W3 O6 1.86(2) . ?
W3 O10 1.87(2) . ?
W3 O9 1.93(2) . ?
W3 O55 1.96(3) 5_656 ?
W3 O17 2.33(2) 5_656 ?
W4 O29 1.67(2) . ?
W4 O50 1.82(2) . ?
W4 O43 1.90(2) . ?
W4 O20 1.97(2) . ?
W4 O58 1.97(2) . ?
W4 O34 2.329(19) . ?
W5 O22 1.72(2) . ?
W5 O13 1.82(2) . ?
W5 O16 1.84(2) . ?
W5 O54 1.97(2) . ?
W5 O37 2.02(2) . ?
W5 O52 2.307(19) . ?
W6 O40 1.64(2) . ?
W6 O35 1.86(2) . ?
W6 O24 1.88(2) . ?
W6 O28 1.89(2) . ?
W6 O19 1.92(2) . ?
W6 O15 2.401(17) . ?
W7 O45 1.73(2) . ?
W7 O33 1.85(2) . ?
W7 O9 1.88(2) 5_656 ?
W7 O24 1.93(2) . ?
W7 O30 1.94(2) . ?
W7 O15 2.404(17) . ?
W8 O26 1.71(2) . ?
W8 O27 1.86(2) . ?
W8 O43 1.88(2) . ?
W8 O28 1.90(2) . ?
W8 O32 1.94(2) . ?
W8 O23 2.36(2) . ?
W9 O61 1.69(3) . ?
W9 O58 1.83(2) . ?
W9 O47 1.88(2) . ?
W9 O59 1.92(2) . ?
W9 O48 1.95(2) . ?
W9 O25 2.36(2) . ?
W10 O56 1.69(3) . ?
W10 O46 1.88(2) . ?
W10 O42 1.88(2) . ?
W10 O31 1.90(2) . ?
W10 O59 1.93(2) . ?
W10 O25 2.31(2) . ?
W11 O44 1.71(2) . ?
W11 O60 1.86(2) . ?
W11 O32 1.88(2) . ?
W11 O19 1.89(2) . ?
W11 O47 1.91(2) . ?
W11 O38 2.30(2) . ?
W12 O21 1.75(2) . ?
W12 O55 1.86(2) . ?
W12 O30 1.88(2) . ?
W12 O46 1.94(3) . ?
W12 O60 1.96(2) . ?
W12 O38 2.37(2) . ?
W13 O57 1.68(3) . ?
W13 O49 1.88(3) . ?
W13 O54 1.89(2) . ?
W13 O42 1.93(2) . ?
W13 O36 1.94(3) . ?
W13 O52 2.38(2) . ?
W14 O53 1.75(3) . ?
W14 O37 1.87(2) . ?
W14 O20 1.88(2) . ?
W14 O48 1.91(2) . ?
W14 O49 1.93(3) . ?
W14 O52 2.36(2) . ?
W15 O18 1.80(2) . ?
W15 O2 1.846(18) 5_656 ?
W15 O4 1.88(2) 5_656 ?
W15 O8 1.99(2) 5_656 ?
W15 O13 2.00(2) . ?
W15 O39 2.39(2) . ?
W16 O11 1.80(2) . ?
W16 O5 1.87(2) . ?
W16 O4 1.96(2) . ?
W16 O27 1.97(2) . ?
W16 O3 2.00(2) . ?
W16 O23 2.30(2) . ?
W17 O5 1.78(2) 5_656 ?
W17 O2 1.811(18) . ?
W17 O14 1.92(2) . ?
W17 O6 1.932(19) . ?
W17 O41 2.05(2) . ?
W17 O17 2.34(2) 5_656 ?
W18 O18 1.81(2) . ?
W18 O11 1.85(2) . ?
W18 O14 1.92(2) . ?
W18 O16 2.016(18) . ?
W18 O50 2.05(2) . ?
W18 O34 2.341(18) . ?
Mn1 O7 2.07(2) 5_656 ?
Mn1 O7 2.07(2) 6_556 ?
Mn1 O22 2.12(2) 2_656 ?
Mn1 O22 2.12(2) . ?
Mn1 O1 2.22(3) . ?
Mn1 O1 2.22(3) 2_656 ?
P1 O23 1.55(2) . ?
P1 O38 1.56(3) . ?
P1 O15 1.575(19) . ?
P1 O17 1.59(2) . ?
P2 O39 1.50(2) . ?
P2 O25 1.52(2) . ?
P2 O34 1.52(2) . ?
P2 O52 1.63(2) . ?
O1 Na1 2.61(5) 2_646 ?
O1 Na2 2.81(4) . ?
O2 Mn2 1.846(18) 5_656 ?
O2 W15 1.846(18) 5_656 ?
O3 Na1 2.91(5) 5_666 ?
O4 Mn2 1.88(2) 5_656 ?
O4 W15 1.88(2) 5_656 ?
O5 Mn4 1.78(2) 5_656 ?
O5 W17 1.78(2) 5_656 ?
O7 Mn1 2.07(2) 5_656 ?
O8 Mn2 1.99(2) 5_656 ?
O8 W15 1.99(2) 5_656 ?
O9 W7 1.88(2) 5_656 ?
O17 W3 2.33(2) 5_656 ?
O17 Mn4 2.34(2) 5_656 ?
O17 W17 2.34(2) 5_656 ?
O27 Na1 2.97(4) 5_666 ?
O31 W2 1.89(2) 5_656 ?
O35 Na2 2.95(4) 5_656 ?
O36 W2 1.89(2) 5_656 ?
O39 W2 2.33(2) 5_656 ?
O41 W1 1.81(2) 5_656 ?
O55 W3 1.96(3) 5_656 ?
O63 C13 1.19(5) . ?
O64 C3 1.25(4) . ?
C1 C4 1.53(6) . ?
C1 N5 1.67(6) . ?
C1 H1A 0.9900 . ?
C1 H1E 0.9900 . ?
C2 C4 1.4500(11) . ?
C2 H2A 0.9800 . ?
C2 H2B 0.9800 . ?
C2 H2C 0.9800 . ?
C3 N1 1.27(5) . ?
C3 C8 1.39(5) 7_656 ?
C4 N4 1.500(2) . ?
C4 H4A 1.0000 . ?
C5 C6 1.4499(11) . ?
C5 H5A 0.9800 . ?
C5 H5B 0.9800 . ?
C5 H5C 0.9800 . ?
C6 N3 1.500(2) . ?
C6 C10 1.5500(11) . ?
C6 H6A 1.0000 . ?
C7 C15 1.45(8) . ?
C7 N6 1.49(7) . ?
C7 H7A 0.9900 . ?
C7 H7B 0.9900 . ?
C8 C3 1.39(5) 7_656 ?
C8 C9 1.40(6) 7_656 ?
C8 C12 1.500(2) . ?
C9 C8 1.40(6) 7_656 ?
C9 C12 1.44(7) . ?
C9 C13 1.500(2) . ?
C10 N1 1.50(6) . ?
C10 H10A 0.9900 . ?
C10 H10B 0.9900 . ?
C12 H12A 0.9500 . ?
C13 N1 1.44(6) . ?
C14 C15 1.56(6) . ?
C14 H14A 0.9800 . ?
C14 H14B 0.9800 . ?
C14 H14C 0.9800 . ?
C15 N2 1.51(6) . ?
C15 H15A 1.0000 . ?
N2 H2D 0.8800 . ?
N2 H2E 0.8800 . ?
N4 H4B 0.8800 . ?
N4 H4C 0.8800 . ?
N3 H3A 0.8800 . ?
N3 H3B 0.8800 . ?
N5 H5D 0.8800 . ?
N5 H5E 0.8800 . ?
N6 H6B 0.8800 . ?
N6 H6C 0.8800 . ?
Na1 O1 2.61(5) 2_666 ?
Na1 OW1 2.84(11) . ?
Na1 O3 2.91(5) 5_666 ?
Na1 O27 2.97(4) 5_666 ?
Na1 Na1 3.03(7) 2_656 ?
Na2 O35 2.95(4) 5_656 ?
Na3 Na4 3.51(10) . ?
Na3 Na5 4.09(14) . ?
